data_2018143
loop_
_publ_author_name
'Krawczyk, Monika K.'
'Lis, Tadeusz'

_publ_section_title
;
 New coordination modes in potassium edta salts:
 K~2~[H~2~edta]&#x00B7;2H~2~O, K~3~[Hedta]&#x00B7;2H~2~O and
 K~4~[edta]&#x00B7;3.92H~2~O
;
_journal_coeditor_code GD3395
_journal_issue 7
_journal_name_full 'Acta Crystallographica Section C'
_journal_page_first m266
_journal_page_last m274
_journal_paper_doi 10.1107/S010827011102244X
_journal_volume 67
_journal_year 2011
_chemical_formula_iupac '3K +, C10 H13 N2 O8 3-, 2H2 O'
_chemical_formula_moiety '3(K +), C10 H13 N2 O8 3-, 2(H2 O)'
_chemical_formula_sum 'C10 H17 K3 N2 O10'
_chemical_formula_weight 442.56
_chemical_name_common 'tripotassium ethylenediaminetetraacetate dihydrate'
_chemical_name_systematic
;
tripotassium
2-({2-[bis(carboxylatomethyl)amino]ethyl}(carboxylatomethyl)azaniumyl)acetate
dihydrate
;
_space_group_IT_number 2
_symmetry_cell_setting triclinic
_symmetry_space_group_name_Hall '-P 1'
_symmetry_space_group_name_H-M 'P -1'
_atom_sites_solution_hydrogens geom
_atom_sites_solution_primary direct
_atom_sites_solution_secondary difmap
_audit_creation_method SHELXL-97
_cell_angle_alpha 101.68(3)
_cell_angle_beta 102.19(3)
_cell_angle_gamma 96.85(3)
_cell_formula_units_Z 2
_cell_length_a 8.074(3)
_cell_length_b 9.987(3)
_cell_length_c 11.045(3)
_cell_measurement_reflns_used 15331
_cell_measurement_temperature 110(2)
_cell_measurement_theta_max 38.52
_cell_measurement_theta_min 4.58
_cell_volume 840.2(5)
_computing_cell_refinement 'CrysAlis RED (Oxford Diffraction, 2008)'
_computing_data_collection 'CrysAlis CCD (Oxford Diffraction, 2008)'
_computing_data_reduction 'CrysAlis RED (Oxford Diffraction, 2008)'
_computing_molecular_graphics 'XP in SHELXTL (Bruker, 1997)'
_computing_publication_material 'SHELXL97 (Sheldrick, 2008) and publCIF (Westrip, 2010)'
_computing_structure_refinement 'SHELXL97 (Sheldrick, 2008)'
_computing_structure_solution 'SHELXS97 (Sheldrick, 2008)'
_diffrn_ambient_temperature 110(2)
_diffrn_measured_fraction_theta_full 0.995
_diffrn_measured_fraction_theta_max 0.950
_diffrn_measurement_device_type 'Oxford Diffraction Xcalibur PX KM-4-CCD'
_diffrn_measurement_method '\f and \w'
_diffrn_radiation_monochromator graphite
_diffrn_radiation_source 'fine-focus sealed tube'
_diffrn_radiation_type MoK\a
_diffrn_radiation_wavelength 0.71073
_diffrn_reflns_av_R_equivalents 0.0221
_diffrn_reflns_av_sigmaI/netI 0.0311
_diffrn_reflns_limit_h_max 14
_diffrn_reflns_limit_h_min -12
_diffrn_reflns_limit_k_max 17
_diffrn_reflns_limit_k_min -17
_diffrn_reflns_limit_l_max 19
_diffrn_reflns_limit_l_min -19
_diffrn_reflns_number 24301
_diffrn_reflns_theta_full 27.00
_diffrn_reflns_theta_max 38.52
_diffrn_reflns_theta_min 4.58
_exptl_absorpt_coefficient_mu 0.866
_exptl_absorpt_correction_T_max 0.886
_exptl_absorpt_correction_T_min 0.808
_exptl_absorpt_correction_type analytical
_exptl_absorpt_process_details
;
(CrysAlis RED; Oxford Diffraction, 2008)
;
_exptl_crystal_colour colourless
_exptl_crystal_density_diffrn 1.749
_exptl_crystal_density_method 'not measured'
_exptl_crystal_description block
_exptl_crystal_F_000 456
_exptl_crystal_size_max 0.27
_exptl_crystal_size_mid 0.19
_exptl_crystal_size_min 0.19
_refine_diff_density_max 0.44
_refine_diff_density_min -0.34
_refine_ls_extinction_method none
_refine_ls_goodness_of_fit_ref 1.008
_refine_ls_hydrogen_treatment constr
_refine_ls_matrix_type full
_refine_ls_number_parameters 226
_refine_ls_number_reflns 9029
_refine_ls_number_restraints 0
_refine_ls_restrained_S_all 1.008
_refine_ls_R_factor_all 0.0351
_refine_ls_R_factor_gt 0.0242
_refine_ls_shift/su_max 0.002
_refine_ls_shift/su_mean 0.000
_refine_ls_structure_factor_coef Fsqd
_refine_ls_weighting_details 'calc w=1/[\s^2^(Fo^2^)+(0.0360P)^2^+0.0000P] where P=(Fo^2^+2Fc^2^)/3'
_refine_ls_weighting_scheme calc
_refine_ls_wR_factor_gt 0.0628
_refine_ls_wR_factor_ref 0.0647
_reflns_number_gt 7083
_reflns_number_total 9029
_reflns_threshold_expression I>2\s(I)
_cod_data_source_file gd3395.cif
_cod_data_source_block II
_cod_database_code 2018143

loop_
_symmetry_equiv_pos_as_xyz
'x, y, z'
'-x, -y, -z'

loop_
_atom_site_type_symbol
_atom_site_label
_atom_site_fract_x
_atom_site_fract_y
_atom_site_fract_z
_atom_site_U_iso_or_equiv
_atom_site_adp_type
_atom_site_calc_flag
_atom_site_refinement_flags
_atom_site_occupancy
_atom_site_symmetry_multiplicity
_atom_site_disorder_assembly
_atom_site_disorder_group
K K1 0.29419(2) 0.897638(16) 0.399042(15) 0.01204(3) Uani d . 1 1 . .
K K2 0.44262(2) 0.858824(16) 0.776214(15) 0.01304(3) Uani d . 1 1 . .
K K3 0.04772(2) 1.175392(17) 0.197522(16) 0.01501(4) Uani d . 1 1 . .
O O11 0.19850(8) 0.62235(6) 0.37444(5) 0.01568(11) Uani d . 1 1 . .
O O12 -0.00447(8) 0.45612(6) 0.23735(6) 0.01919(12) Uani d . 1 1 . .
O O21 0.24837(8) 0.93201(6) 0.16198(5) 0.01876(12) Uani d . 1 1 . .
O O22 0.27947(7) 0.91022(6) -0.03641(5) 0.01477(10) Uani d . 1 1 . .
O O31 0.63291(7) 0.68285(6) 0.67029(5) 0.01262(10) Uani d . 1 1 . .
O O32 0.56755(7) 0.83383(5) 0.55001(5) 0.01175(9) Uani d . 1 1 . .
O O41 0.98013(7) 0.97410(6) 0.32934(6) 0.01934(12) Uani d . 1 1 . .
O O42 0.69826(7) 0.95450(6) 0.32534(6) 0.01763(11) Uani d . 1 1 . .
N N1 0.34185(8) 0.66795(6) 0.16978(6) 0.01018(10) Uani d . 1 1 . .
N N2 0.67292(8) 0.69855(6) 0.35625(6) 0.00924(10) Uani d . 1 1 . .
H H2 0.5962 0.7610 0.3542 0.011 Uiso calc R 1 1 . .
C C1 0.44530(9) 0.55601(7) 0.17190(7) 0.01126(12) Uani d . 1 1 . .
H H1A 0.4254 0.4986 0.0842 0.014 Uiso calc R 1 1 . .
H H1B 0.4062 0.4957 0.2249 0.014 Uiso calc R 1 1 . .
C C2 0.63588(9) 0.60959(8) 0.22374(7) 0.01151(12) Uani d . 1 1 . .
H H2A 0.6984 0.5302 0.2243 0.014 Uiso calc R 1 1 . .
H H2B 0.6775 0.6643 0.1675 0.014 Uiso calc R 1 1 . .
C C11 0.11830(9) 0.55599(8) 0.26489(7) 0.01243(12) Uani d . 1 1 . .
C C12 0.16162(9) 0.60412(8) 0.15001(7) 0.01358(13) Uani d . 1 1 . .
H H12A 0.1336 0.5232 0.0762 0.016 Uiso calc R 1 1 . .
H H12B 0.0872 0.6719 0.1280 0.016 Uiso calc R 1 1 . .
C C21 0.28766(9) 0.86909(8) 0.06529(7) 0.01100(12) Uani d . 1 1 . .
C C22 0.35924(10) 0.73331(8) 0.06427(7) 0.01230(12) Uani d . 1 1 . .
H H22A 0.3004 0.6660 -0.0168 0.015 Uiso calc R 1 1 . .
H H22B 0.4828 0.7519 0.0652 0.015 Uiso calc R 1 1 . .
C C31 0.61234(9) 0.72172(7) 0.56826(6) 0.00932(11) Uani d . 1 1 . .
C C32 0.64230(10) 0.62151(7) 0.45385(7) 0.01175(12) Uani d . 1 1 . .
H H32A 0.7430 0.5777 0.4814 0.014 Uiso calc R 1 1 . .
H H32B 0.5406 0.5474 0.4169 0.014 Uiso calc R 1 1 . .
C C41 0.84165(10) 0.91617(8) 0.34322(7) 0.01214(12) Uani d . 1 1 . .
C C42 0.84879(9) 0.78345(7) 0.39235(7) 0.01150(12) Uani d . 1 1 . .
H H42A 0.9284 0.7294 0.3550 0.014 Uiso calc R 1 1 . .
H H42B 0.8921 0.8077 0.4862 0.014 Uiso calc R 1 1 . .
O O2W 0.15351(9) 0.68563(6) 0.62234(6) 0.02288(13) Uani d . 1 1 . .
H H21W 0.1025 0.6215 0.6490 0.034 Uiso d R 1 1 . .
H H22W 0.1484 0.6523 0.5435 0.034 Uiso d R 1 1 . .
O O3W 0.15902(9) 1.16026(7) -0.02942(6) 0.02384(13) Uani d . 1 1 . .
H H31W 0.2025 1.0854 -0.0317 0.036 Uiso d R 1 1 . .
H H32W 0.0774 1.1427 -0.0973 0.036 Uiso d R 1 1 . .

loop_
_atom_site_aniso_label
_atom_site_aniso_U_11
_atom_site_aniso_U_22
_atom_site_aniso_U_33
_atom_site_aniso_U_12
_atom_site_aniso_U_13
_atom_site_aniso_U_23
K1 0.01345(7) 0.00980(6) 0.01197(6) 0.00261(5) 0.00048(5) 0.00286(5)
K2 0.01559(7) 0.01287(7) 0.01388(7) 0.00500(5) 0.00732(5) 0.00498(5)
K3 0.01370(7) 0.01448(7) 0.01500(7) -0.00094(5) 0.00033(5) 0.00450(5)
O11 0.0208(3) 0.0138(2) 0.0135(2) 0.0025(2) 0.0070(2) 0.00308(19)
O12 0.0152(3) 0.0175(3) 0.0248(3) -0.0023(2) 0.0067(2) 0.0058(2)
O21 0.0285(3) 0.0206(3) 0.0109(2) 0.0130(2) 0.0072(2) 0.0044(2)
O22 0.0179(3) 0.0175(3) 0.0127(2) 0.0062(2) 0.0062(2) 0.0076(2)
O31 0.0156(2) 0.0135(2) 0.0100(2) 0.00381(19) 0.00318(18) 0.00456(18)
O32 0.0143(2) 0.0096(2) 0.0126(2) 0.00357(18) 0.00414(18) 0.00347(18)
O41 0.0140(3) 0.0227(3) 0.0254(3) 0.0016(2) 0.0068(2) 0.0133(2)
O42 0.0148(3) 0.0155(3) 0.0269(3) 0.0064(2) 0.0065(2) 0.0106(2)
N1 0.0094(2) 0.0118(2) 0.0102(2) 0.00195(19) 0.00275(19) 0.0041(2)
N2 0.0098(2) 0.0090(2) 0.0097(2) 0.00305(19) 0.00310(19) 0.00259(19)
C1 0.0124(3) 0.0105(3) 0.0106(3) 0.0024(2) 0.0024(2) 0.0022(2)
C2 0.0119(3) 0.0135(3) 0.0096(3) 0.0041(2) 0.0035(2) 0.0017(2)
C11 0.0107(3) 0.0114(3) 0.0172(3) 0.0040(2) 0.0060(2) 0.0039(2)
C12 0.0100(3) 0.0172(3) 0.0127(3) 0.0001(2) 0.0014(2) 0.0044(3)
C21 0.0099(3) 0.0130(3) 0.0101(3) 0.0018(2) 0.0017(2) 0.0033(2)
C22 0.0145(3) 0.0143(3) 0.0103(3) 0.0042(2) 0.0047(2) 0.0051(2)
C31 0.0078(3) 0.0094(3) 0.0102(3) 0.0005(2) 0.0020(2) 0.0018(2)
C32 0.0170(3) 0.0088(3) 0.0107(3) 0.0029(2) 0.0046(2) 0.0033(2)
C41 0.0134(3) 0.0122(3) 0.0116(3) 0.0025(2) 0.0031(2) 0.0043(2)
C42 0.0093(3) 0.0117(3) 0.0140(3) 0.0021(2) 0.0021(2) 0.0044(2)
O2W 0.0332(4) 0.0168(3) 0.0177(3) -0.0035(2) 0.0100(3) 0.0022(2)
O3W 0.0313(4) 0.0185(3) 0.0212(3) 0.0066(3) 0.0059(3) 0.0026(2)

loop_
_atom_type_symbol
_atom_type_description
_atom_type_scat_dispersion_real
_atom_type_scat_dispersion_imag
_atom_type_scat_source
C C 0.0033 0.0016 'International Tables Vol C Tables 4.2.6.8 and 6.1.1.4'
H H 0.0000 0.0000 'International Tables Vol C Tables 4.2.6.8 and 6.1.1.4'
N N 0.0061 0.0033 'International Tables Vol C Tables 4.2.6.8 and 6.1.1.4'
O O 0.0106 0.0060 'International Tables Vol C Tables 4.2.6.8 and 6.1.1.4'
K K 0.2009 0.2494 'International Tables Vol C Tables 4.2.6.8 and 6.1.1.4'

loop_
_geom_angle_atom_site_label_1
_geom_angle_atom_site_label_2
_geom_angle_atom_site_label_3
_geom_angle_site_symmetry_1
_geom_angle_site_symmetry_3
_geom_angle
_geom_angle_publ_flag
O21 K1 O32 . 2_676 80.71(4) ?
O21 K1 O32 . . 130.07(3) ?
O32 K1 O32 2_676 . 93.30(4) ?
O21 K1 O11 . . 105.46(4) ?
O32 K1 O11 2_676 . 171.021(19) ?
O32 K1 O11 . . 77.74(4) ?
O21 K1 O41 . 1_455 71.18(3) ?
O32 K1 O41 2_676 1_455 87.59(4) ?
O32 K1 O41 . 1_455 158.60(2) ?
O11 K1 O41 . 1_455 100.50(4) ?
O21 K1 O42 . 2_676 143.15(2) ?
O32 K1 O42 2_676 2_676 68.87(3) ?
O32 K1 O42 . 2_676 73.68(3) ?
O11 K1 O42 . 2_676 107.42(3) ?
O41 K1 O42 1_455 2_676 86.81(4) ?
O21 K1 N1 . . 57.41(3) ?
O32 K1 N1 2_676 . 124.19(3) ?
O32 K1 N1 . . 88.57(4) ?
O11 K1 N1 . . 56.99(3) ?
O41 K1 N1 1_455 . 108.56(4) ?
O42 K1 N1 2_676 . 159.182(19) ?
O42 K2 O22 2_676 1_556 89.86(3) ?
O42 K2 O31 2_676 . 125.88(3) ?
O22 K2 O31 1_556 . 143.60(2) ?
O42 K2 O2W 2_676 . 82.71(4) ?
O22 K2 O2W 1_556 . 90.08(4) ?
O31 K2 O2W . . 88.23(4) ?
O42 K2 O32 2_676 . 78.78(3) ?
O22 K2 O32 1_556 . 168.208(18) ?
O31 K2 O32 . . 47.26(2) ?
O2W K2 O32 . . 85.38(4) ?
O42 K2 O21 2_676 2_676 82.54(3) ?
O22 K2 O21 1_556 2_676 108.46(4) ?
O31 K2 O21 . 2_676 85.40(3) ?
O2W K2 O21 . 2_676 156.19(2) ?
O32 K2 O21 . 2_676 73.48(4) ?
O31 K3 O41 2_676 1_455 104.20(3) ?
O31 K3 O22 2_676 2_575 165.409(19) ?
O41 K3 O22 1_455 2_575 89.89(3) ?
O31 K3 O3W 2_676 . 88.59(4) ?
O41 K3 O3W 1_455 . 131.33(3) ?
O22 K3 O3W 2_575 . 84.80(4) ?
O31 K3 O12 2_676 1_565 77.61(4) ?
O41 K3 O12 1_455 1_565 130.68(3) ?
O22 K3 O12 2_575 1_565 90.39(4) ?
O3W K3 O12 . 1_565 97.77(3) ?
O31 K3 O2W 2_676 2_576 97.12(4) ?
O41 K3 O2W 1_455 2_576 77.58(3) ?
O22 K3 O2W 2_575 2_576 82.01(4) ?
O3W K3 O2W . 2_576 148.18(2) ?
O12 K3 O2W 1_565 2_576 53.69(3) ?
O31 K3 O21 2_676 . 81.94(4) ?
O41 K3 O21 1_455 . 64.60(3) ?
O22 K3 O21 2_575 . 108.05(4) ?
O3W K3 O21 . . 71.32(3) ?
O12 K3 O21 1_565 . 157.09(2) ?
O2W K3 O21 2_576 . 140.42(2) ?
K1 O21 K2 . 2_676 93.61(4) ?
K1 O21 K3 . . 96.82(3) ?
K2 O21 K3 2_676 . 86.76(3) ?
K2 O22 K3 1_554 2_575 94.53(3) ?
K2 O31 K3 . 2_676 98.23(4) ?
K1 O32 K1 2_676 . 86.70(4) ?
K1 O32 K2 2_676 . 94.60(3) ?
K1 O32 K2 . . 97.95(3) ?
K1 O41 K3 1_655 1_655 102.76(3) ?
K2 O42 K1 2_676 2_676 94.35(3) ?
C22 N1 C12 . . 109.34(6) ?
C22 N1 C1 . . 110.20(6) ?
C12 N1 C1 . . 107.16(6) ?
C22 N1 K1 . . 108.47(5) ?
C12 N1 K1 . . 88.75(5) ?
C1 N1 K1 . . 129.66(5) ?
C32 N2 C42 . . 112.28(6) ?
C32 N2 C2 . . 114.23(6) ?
C42 N2 C2 . . 110.77(6) ?
N1 C1 C2 . . 112.98(7) ?
N2 C2 C1 . . 111.15(7) ?
O11 C11 O12 . . 126.46(8) ?
O11 C11 C12 . . 118.57(7) ?
O12 C11 C12 . . 114.83(7) ?
N1 C12 C11 . . 114.75(6) ?
O21 C21 O22 . . 125.11(7) ?
O21 C21 C22 . . 120.74(7) ?
O22 C21 C22 . . 114.11(7) ?
N1 C22 C21 . . 116.01(6) ?
O31 C31 O32 . . 126.68(7) ?
O31 C31 C32 . . 116.41(6) ?
O32 C31 C32 . . 116.91(6) ?
N2 C32 C31 . . 109.49(6) ?
O41 C41 O42 . . 128.32(7) ?
O41 C41 C42 . . 116.12(7) ?
O42 C41 C42 . . 115.53(7) ?
N2 C42 C41 . . 109.40(6) ?
K2 O2W K3 . 2_576 87.49(4) ?
H31W O3W H32W . . 105.3 ?

loop_
_geom_bond_atom_site_label_1
_geom_bond_atom_site_label_2
_geom_bond_site_symmetry_2
_geom_bond_distance
_geom_bond_publ_flag
K1 O21 . 2.6637(9) ?
K1 O32 2_676 2.6767(11) ?
K1 O32 . 2.6962(11) ?
K1 O11 . 2.7077(11) ?
K1 O41 1_455 2.7351(12) ?
K1 O42 2_676 3.0873(12) ?
K1 N1 . 3.1769(13) ?
K1 K1 2_676 3.6881(18) ?
K1 K2 2_676 4.0729(13) ?
K2 O42 2_676 2.6156(10) ?
K2 O22 1_556 2.6767(10) ?
K2 O31 . 2.7182(11) ?
K2 O2W . 2.7386(15) ?
K2 O32 . 2.8625(10) ?
K2 O21 2_676 2.9180(14) ?
K2 K3 2_576 4.0096(15) ?
K2 K3 2_676 4.1238(16) ?
K3 O31 2_676 2.7363(14) ?
K3 O41 1_455 2.7781(10) ?
K3 O22 2_575 2.7814(14) ?
K3 O3W . 2.8185(10) ?
K3 O12 1_565 2.8447(11) ?
K3 O2W 2_576 3.0512(12) ?
K3 O21 . 3.0836(12) ?
O11 C11 . 1.2508(11) ?
O12 C11 . 1.2585(11) ?
O21 C21 . 1.2471(10) ?
O22 C21 . 1.2636(9) ?
O31 C31 . 1.2496(9) ?
O32 C31 . 1.2579(9) ?
O41 C41 . 1.2499(10) ?
O42 C41 . 1.2512(10) ?
N1 C22 . 1.4694(10) ?
N1 C12 . 1.4696(11) ?
N1 C1 . 1.4741(11) ?
N2 C32 . 1.4894(10) ?
N2 C42 . 1.4937(11) ?
N2 C2 . 1.4987(11) ?
N2 H2 . 0.9300 ?
C1 C2 . 1.5131(12) ?
C1 H1A . 0.9900 ?
C1 H1B . 0.9900 ?
C2 H2A . 0.9900 ?
C2 H2B . 0.9900 ?
C11 C12 . 1.5354(11) ?
C12 H12A . 0.9900 ?
C12 H12B . 0.9900 ?
C21 C22 . 1.5350(11) ?
C22 H22A . 0.9900 ?
C22 H22B . 0.9900 ?
C31 C32 . 1.5270(11) ?
C32 H32A . 0.9900 ?
C32 H32B . 0.9900 ?
C41 C42 . 1.5333(11) ?
C42 H42A . 0.9900 ?
C42 H42B . 0.9900 ?
O2W H21W . 0.8547 ?
O2W H22W . 0.8577 ?
O3W H31W . 0.8609 ?
O3W H32W . 0.8589 ?

loop_
_geom_hbond_atom_site_label_D
_geom_hbond_atom_site_label_H
_geom_hbond_atom_site_label_A
_geom_hbond_site_symmetry_A
_geom_hbond_distance_DH
_geom_hbond_distance_HA
_geom_hbond_distance_DA
_geom_hbond_angle_DHA
N2 H2 O42 . 0.93 2.12 2.6364(11) 113.8
N2 H2 N1 . 0.93 2.50 2.9505(15) 110.1
O2W H21W O12 2_566 0.85 1.86 2.6690(12) 156.5
O2W H22W O11 . 0.86 1.96 2.7933(12) 162.1
O3W H31W O22 . 0.86 1.92 2.7786(12) 174.8
O3W H32W O41 2_675 0.86 2.51 3.2101(16) 139.2
O3W H32W O21 2_575 0.86 2.55 3.2417(17) 138.1
C1 H1B O31 2_666 0.99 2.34 3.3040(13) 164.3
C2 H2A O12 1_655 0.99 2.58 3.4313(15) 144.4
C32 H32B O31 2_666 0.99 2.44 3.3870(18) 160.5
C42 H42A O11 1_655 0.99 2.53 3.4338(15) 151.9

loop_
_geom_torsion_atom_site_label_1
_geom_torsion_atom_site_label_2
_geom_torsion_atom_site_label_3
_geom_torsion_atom_site_label_4
_geom_torsion_site_symmetry_1
_geom_torsion_site_symmetry_2
_geom_torsion_site_symmetry_3
_geom_torsion_site_symmetry_4
_geom_torsion
_geom_torsion_publ_flag
N1 C1 C2 N2 . . . . 58.12(8) ?
C22 N1 C12 C11 . . . . -169.06(6) ?
C1 N1 C12 C11 . . . . 71.51(8) ?
O11 C11 C12 N1 . . . . 31.84(10) ?
O12 C11 C12 N1 . . . . -152.21(7) ?
C12 N1 C22 C21 . . . . 73.87(9) ?
C1 N1 C22 C21 . . . . -168.59(6) ?
O21 C21 C22 N1 . . . . 13.17(10) ?
O22 C21 C22 N1 . . . . -169.15(6) ?
C42 N2 C32 C31 . . . . 75.56(8) ?
C2 N2 C32 C31 . . . . -157.23(6) ?
O31 C31 C32 N2 . . . . -160.49(6) ?
O32 C31 C32 N2 . . . . 20.36(9) ?
C32 N2 C42 C41 . . . . -146.30(6) ?
C2 N2 C42 C41 . . . . 84.66(7) ?
O41 C41 C42 N2 . . . . -157.85(7) ?
O42 C41 C42 N2 . . . . 23.95(9) ?
